data_9000587
loop_
_publ_author_name
'Ghose, S.'
'Wan, C.'

_publ_section_title
;
 Aristarainite: Na2Mg[B6O8(OH)4]2.4H2O: a sheet structure with chains of
 hexaborate polyanions
;
_journal_name_full 'American Mineralogist'
_journal_page_first 979
_journal_page_last 989
_journal_volume 62
_journal_year 1977
_chemical_formula_sum 'B12 H16 Mg Na2 O28'
_chemical_name_mineral Aristarainite
_space_group_IT_number 14
_symmetry_space_group_name_Hall '-P 2yab'
_symmetry_space_group_name_H-M 'P 1 21/a 1'
_cell_angle_alpha 90
_cell_angle_beta 97.72
_cell_angle_gamma 90
_cell_formula_units_Z 2
_cell_length_a 18.886
_cell_length_b 7.521
_cell_length_c 7.815
_cell_volume 1099.994
_database_code_amcsd 0000598
_exptl_crystal_density_diffrn 2.005
_cod_original_formula_sum 'Mg Na2 B12 O28 H16'
_cod_database_code 9000587

loop_
_space_group_symop_operation_xyz
x,y,z
1/2+x,1/2-y,z
1/2-x,1/2+y,-z
-x,-y,-z

loop_
_atom_site_aniso_label
_atom_site_aniso_U_11
_atom_site_aniso_U_22
_atom_site_aniso_U_33
_atom_site_aniso_U_12
_atom_site_aniso_U_13
_atom_site_aniso_U_23
Mg 0.01242 0.01588 0.01246 0.00321 0.00125 0.00027
Na 0.02786 0.06820 0.03217 -0.01191 -0.00007 -0.00891
B1 0.01171 0.01513 0.01063 0.00043 -0.00073 -0.00080
B2 0.01153 0.01347 0.01279 0.00000 0.00206 -0.00080
B3 0.01100 0.01559 0.01145 0.00157 0.00095 -0.00121
B4 0.02076 0.01888 0.01589 0.00478 0.00675 0.00192
B5 0.01384 0.01229 0.01361 -0.00064 0.00066 0.00189
B6 0.01810 0.01960 0.01565 0.00278 0.00272 -0.00059
O1 0.02023 0.01963 0.01443 0.00649 -0.00272 -0.00015
O-h2 0.01668 0.02442 0.01170 -0.00784 -0.00007 -0.00083
O3 0.01065 0.01393 0.01076 0.00107 -0.00007 -0.00089
O4 0.01473 0.02215 0.01142 0.00014 0.00103 -0.00271
O5 0.01863 0.01593 0.01443 0.00492 0.00103 -0.00091
O-h6 0.01331 0.01513 0.01285 -0.00178 0.00308 -0.00177
O7 0.01171 0.02072 0.01677 -0.00378 0.00228 -0.00614
O8 0.01082 0.01831 0.02066 -0.00221 0.00242 -0.00522
O9 0.01011 0.01768 0.02379 -0.00150 0.00066 -0.00614
O10 0.01419 0.03020 0.01376 0.00570 0.00140 -0.00336
O-h11 0.06033 0.03654 0.01227 0.03423 0.00279 0.00316
O12 0.02431 0.06218 0.01331 0.01612 0.00250 -0.00454
OW13 0.01544 0.01923 0.02400 0.00057 0.00301 0.00180
OW14 0.06955 0.09907 0.07222 0.01241 0.02790 0.00077

loop_
_atom_site_label
_atom_site_fract_x
_atom_site_fract_y
_atom_site_fract_z
_atom_site_occupancy
_atom_site_U_iso_or_equiv
_atom_site_type_symbol
_atom_site_attached_hydrogens
Mg 0.00000 0.00000 0.00000 1.00000 ? Mg 0
Na 0.15952 0.35960 0.28990 1.00000 ? Na 0
B1 0.43470 0.34600 0.32640 1.00000 ? B 0
B2 0.38760 0.19740 0.03350 1.00000 ? B 0
B3 0.30083 0.40000 0.18340 1.00000 ? B 0
B4 0.47496 0.04830 0.25330 1.00000 ? B 0
B5 0.25658 0.15480 0.98880 1.00000 ? B 0
B6 0.33928 0.44160 0.49610 1.00000 ? B 0
O1 0.47237 0.17900 0.37090 1.00000 ? O 0
O-h2 0.48064 0.47340 0.25410 1.00000 ? O 0
O3 0.37300 0.30840 0.18640 1.00000 ? O 0
O4 0.40957 0.41210 0.48140 1.00000 ? O 0
O5 0.43580 0.05150 0.09430 1.00000 ? O 0
O-h6 0.42279 0.31540 0.91880 1.00000 ? O 0
O7 0.32265 0.12400 0.94210 1.00000 ? O 0
O8 0.24590 0.28060 0.10690 1.00000 ? O 0
O9 0.19713 0.06300 0.91680 1.00000 ? O 0
O10 0.28768 0.43730 0.35790 1.00000 ? O 0
O-h11 0.48078 0.09530 0.70710 1.00000 ? O 0
O12 0.31871 0.48000 0.65370 1.00000 ? O 0
OW13 0.08086 0.20360 0.03880 1.00000 ? O 0
OW14 0.16514 0.37790 0.59310 1.00000 ? O 0
H1 0.48900 0.49100 0.66700 1.00000 0.01013 H 0
H2 0.43800 0.23800 0.84200 1.00000 0.01520 H 0
H3 0.47600 0.11800 0.59900 1.00000 0.01773 H 0
H4 0.34800 0.44400 0.74100 1.00000 0.01773 H 0
H5 0.07300 0.30900 0.98300 1.00000 0.01267 H 0
H6 0.11900 0.16100 -0.00700 1.00000 0.03040 H 0
H7 0.16600 0.50200 0.56200 1.00000 0.04053 H 0
H8a 0.18400 0.36700 0.71500 0.50000 0.06333 H 0
H8b 0.11700 0.28900 0.58500 0.50000 0.04559 H 0

loop_
_cod_changelog_entry_id
_cod_changelog_entry_author
_cod_changelog_entry_date
_cod_changelog_entry_text
1
;cod-tools version 3.8.0
Id: cif_guess_AMCSD_atom_types 9574 2023-05-10 09:00:05Z saulius
;
2023-05-10T18:46:28+03:00
;Derived atom types and hydrogen counts
from atom names that follow the AMCSD naming convention
(Wat == water, O-H == hydroxyl).
;
2
;cod-tools version 3.10.1
Id: cif_fix_AMCSD_aniso_labels 10200 2024-08-01 14:09:44Z saulius
;
2024-08-02T12:19:45+03:00
;Changed the following '_atom_site_aniso_label' values:
'Oh2' -> 'O-h2'
'Oh6' -> 'O-h6'
'Oh11' -> 'O-h11'
;

loop_
_cod_related_entry_id
_cod_related_entry_database
_cod_related_entry_code
1 AMCSD 0000598
